data_4072692
loop_
_publ_author_name
'Fei, Zhaofu'
'Zhao, Dongbin'
'Pieraccini, Daniela'
'Ang, Wee Han'
'Geldbach, Tilmann J.'
'Scopelliti, Rosario'
'Chiappe, Cinzia'
'Dyson, Paul J.'

_publ_section_title
;
 Development of Nitrile-Functionalized Ionic Liquids for C&#x2212;C
 Coupling Reactions:&#x00A0; Implication of Carbene and Nanoparticle
 Catalysts
;
_journal_issue 7
_journal_name_full Organometallics
_journal_page_first 1588
_journal_paper_doi 10.1021/om060950e
_journal_volume 26
_journal_year 2007
_chemical_formula_sum 'C16 H24 Cl4 N6 Pd'
_chemical_formula_weight 548.61
_chemical_name_systematic
; 
 ? 
;
_space_group_IT_number 15
_symmetry_cell_setting monoclinic
_symmetry_space_group_name_Hall '-I 2ya'
_symmetry_space_group_name_H-M 'I 1 2/a 1'
_atom_sites_solution_hydrogens geom
_atom_sites_solution_primary direct
_atom_sites_solution_secondary difmap
_audit_creation_method SHELXL-97
_cell_angle_alpha 90.00
_cell_angle_beta 100.679(13)
_cell_angle_gamma 90.00
_cell_formula_units_Z 4
_cell_length_a 14.3813(14)
_cell_length_b 10.8029(8)
_cell_length_c 14.5861(12)
_cell_measurement_reflns_used 4296
_cell_measurement_temperature 140(2)
_cell_measurement_theta_max 28.7532
_cell_measurement_theta_min 2.3724
_cell_volume 2226.8(3)
_computing_cell_refinement 'Oxford Diffraction CrysAlis RED'
_computing_data_collection 'Oxford Diffraction CrysAlis CCD'
_computing_data_reduction 'Oxford Diffraction CrysAlis RED'
_computing_molecular_graphics 'Bruker SHELXTL'
_computing_publication_material 'Bruker SHELXTL'
_computing_structure_refinement 'SHELXL-97 (Sheldrick, 1997)'
_computing_structure_solution 'SHELXS-97 (Sheldrick, 1990)'
_diffrn_ambient_temperature 140(2)
_diffrn_measured_fraction_theta_full 0.998
_diffrn_measured_fraction_theta_max 0.998
_diffrn_measurement_device_type 'Oxford Diffraction KM4/Sapphire CCD'
_diffrn_measurement_method 'phi and omega scans'
_diffrn_radiation_monochromator graphite
_diffrn_radiation_source 'fine-focus sealed tube'
_diffrn_radiation_type MoK\a
_diffrn_radiation_wavelength 0.71073
_diffrn_reflns_av_R_equivalents 0.0373
_diffrn_reflns_av_sigmaI/netI 0.0383
_diffrn_reflns_limit_h_max 17
_diffrn_reflns_limit_h_min -16
_diffrn_reflns_limit_k_max 12
_diffrn_reflns_limit_k_min -10
_diffrn_reflns_limit_l_max 17
_diffrn_reflns_limit_l_min -17
_diffrn_reflns_number 6508
_diffrn_reflns_theta_full 25.02
_diffrn_reflns_theta_max 25.02
_diffrn_reflns_theta_min 3.49
_exptl_absorpt_coefficient_mu 1.327
_exptl_absorpt_correction_type none
_exptl_crystal_colour amber
_exptl_crystal_density_diffrn 1.636
_exptl_crystal_density_method 'not measured'
_exptl_crystal_F_000 1104
_exptl_crystal_size_max 0.12
_exptl_crystal_size_mid 0.11
_exptl_crystal_size_min 0.10
_refine_diff_density_max 0.308
_refine_diff_density_min -0.645
_refine_diff_density_rms 0.066
_refine_ls_extinction_method none
_refine_ls_goodness_of_fit_ref 0.985
_refine_ls_hydrogen_treatment constr
_refine_ls_matrix_type full
_refine_ls_number_parameters 125
_refine_ls_number_reflns 1966
_refine_ls_number_restraints 0
_refine_ls_restrained_S_all 0.985
_refine_ls_R_factor_all 0.0322
_refine_ls_R_factor_gt 0.0219
_refine_ls_shift/su_max 0.001
_refine_ls_shift/su_mean 0.000
_refine_ls_structure_factor_coef Fsqd
_refine_ls_weighting_details 'calc w=1/[\s^2^(Fo^2^)+(0.0215P)^2^+0.0000P] where P=(Fo^2^+2Fc^2^)/3'
_refine_ls_weighting_scheme calc
_refine_ls_wR_factor_gt 0.0474
_refine_ls_wR_factor_ref 0.0494
_reflns_number_gt 1677
_reflns_number_total 1966
_reflns_threshold_expression >2sigma(I)
_cod_data_source_file om060950esi20061016_050010.cif
_cod_data_source_block 1d_pd87
_cod_depositor_comments
;
The following automatic conversions were performed:

'_symmetry_cell_setting' value 'Monoclinic' changed to 'monoclinic'
according to /home/saulius/struct/CIF-dictionaries/cif_core.dic
dictionary named 'cif_core.dic' version 2.4.1 from 2010-06-29.

Automatic conversion script
Id: cif_fix_values 1715 2011-07-08 13:25:40Z adriana 
;
_cod_original_sg_symbol_H-M I2/a
_cod_database_code 4072692

loop_
_symmetry_equiv_pos_as_xyz
'x, y, z'
'-x+1/2, y, -z'
'x+1/2, y+1/2, z+1/2'
'-x+1, y+1/2, -z+1/2'
'-x, -y, -z'
'x-1/2, -y, z'
'-x+1/2, -y+1/2, -z+1/2'
'x, -y+1/2, z+1/2'

loop_
_atom_site_label
_atom_site_type_symbol
_atom_site_fract_x
_atom_site_fract_y
_atom_site_fract_z
_atom_site_U_iso_or_equiv
_atom_site_adp_type
_atom_site_occupancy
_atom_site_symmetry_multiplicity
_atom_site_calc_flag
_atom_site_refinement_flags
Pd1 Pd 1.0000 1.0000 0.5000 0.01321(8) Uani 1 2 d S
Cl1 Cl 0.88198(4) 1.12913(6) 0.42402(4) 0.02072(15) Uani 1 1 d .
Cl2 Cl 0.92945(4) 0.83392(6) 0.41426(4) 0.02088(15) Uani 1 1 d .
N1 N 0.90242(14) 0.9065(2) 0.13798(14) 0.0187(5) Uani 1 1 d .
N2 N 0.87505(14) 1.1036(2) 0.13999(14) 0.0200(5) Uani 1 1 d .
C1 C 0.88745(16) 1.0014(2) 0.19207(17) 0.0180(5) Uani 1 1 d .
H1 H 0.8859 0.9968 0.2568 0.022 Uiso 1 1 calc R
C11 C 0.85322(18) 1.2280(2) 0.17112(19) 0.0261(7) Uani 1 1 d .
H11A H 0.7875 1.2490 0.1443 0.039 Uiso 1 1 calc R
H11B H 0.8957 1.2885 0.1504 0.039 Uiso 1 1 calc R
H11C H 0.8619 1.2294 0.2394 0.039 Uiso 1 1 calc R
C6 C 0.82194(18) 0.7065(3) 0.13065(18) 0.0262(7) Uani 1 1 d .
H6A H 0.8030 0.7215 0.0628 0.031 Uiso 1 1 calc R
H6B H 0.7715 0.7400 0.1615 0.031 Uiso 1 1 calc R
C4 C 0.84652(19) 0.5317(2) 0.2464(2) 0.0250(6) Uani 1 1 d .
C7 C 0.91312(17) 0.7757(2) 0.16636(17) 0.0184(6) Uani 1 1 d .
H7A H 0.9288 0.7700 0.2352 0.022 Uiso 1 1 calc R
H7B H 0.9655 0.7378 0.1407 0.022 Uiso 1 1 calc R
C5 C 0.82984(19) 0.5671(3) 0.14791(18) 0.0261(6) Uani 1 1 d .
H5A H 0.7707 0.5272 0.1159 0.031 Uiso 1 1 calc R
H5B H 0.8823 0.5346 0.1195 0.031 Uiso 1 1 calc R
C2 C 0.89870(19) 0.9502(3) 0.04813(18) 0.0252(6) Uani 1 1 d .
H2 H 0.9066 0.9024 -0.0046 0.030 Uiso 1 1 calc R
C3 C 0.88181(18) 1.0729(3) 0.04925(19) 0.0267(7) Uani 1 1 d .
H3 H 0.8757 1.1279 -0.0024 0.032 Uiso 1 1 calc R
N3 N 0.8590(2) 0.5024(2) 0.32283(18) 0.0482(7) Uani 1 1 d .

loop_
_atom_site_aniso_label
_atom_site_aniso_U_11
_atom_site_aniso_U_22
_atom_site_aniso_U_33
_atom_site_aniso_U_23
_atom_site_aniso_U_13
_atom_site_aniso_U_12
Pd1 0.01380(13) 0.01429(15) 0.01154(13) 0.00015(13) 0.00236(9) -0.00039(13)
Cl1 0.0195(3) 0.0185(3) 0.0222(3) 0.0004(3) -0.0010(2) 0.0035(3)
Cl2 0.0235(3) 0.0179(3) 0.0196(3) -0.0033(3) -0.0003(2) -0.0029(3)
N1 0.0206(11) 0.0190(12) 0.0166(11) 0.0003(10) 0.0039(9) 0.0003(10)
N2 0.0201(12) 0.0198(13) 0.0203(12) 0.0023(10) 0.0045(9) 0.0013(10)
C1 0.0151(11) 0.0201(14) 0.0191(12) 0.0010(14) 0.0037(9) 0.0000(13)
C11 0.0273(15) 0.0212(16) 0.0303(16) 0.0001(13) 0.0066(12) 0.0064(13)
C6 0.0242(14) 0.0305(17) 0.0215(15) 0.0058(13) -0.0022(11) -0.0069(13)
C4 0.0296(15) 0.0174(16) 0.0292(16) -0.0036(12) 0.0088(12) -0.0018(12)
C7 0.0202(13) 0.0183(16) 0.0162(14) -0.0002(12) 0.0019(11) 0.0013(12)
C5 0.0308(15) 0.0276(17) 0.0211(14) -0.0034(13) 0.0076(12) -0.0107(14)
C2 0.0326(15) 0.0295(16) 0.0149(14) -0.0009(13) 0.0085(11) -0.0026(14)
C3 0.0335(16) 0.0288(18) 0.0182(15) 0.0071(13) 0.0061(12) 0.0011(14)
N3 0.078(2) 0.0354(17) 0.0305(15) 0.0015(15) 0.0092(13) -0.0053(16)

loop_
_atom_type_symbol
_atom_type_description
_atom_type_scat_dispersion_real
_atom_type_scat_dispersion_imag
_atom_type_scat_source
C C 0.0033 0.0016 'International Tables Vol C Tables 4.2.6.8 and 6.1.1.4'
H H 0.0000 0.0000 'International Tables Vol C Tables 4.2.6.8 and 6.1.1.4'
N N 0.0061 0.0033 'International Tables Vol C Tables 4.2.6.8 and 6.1.1.4'
Cl Cl 0.1484 0.1585 'International Tables Vol C Tables 4.2.6.8 and 6.1.1.4'
Pd Pd -0.9988 1.0072 'International Tables Vol C Tables 4.2.6.8 and 6.1.1.4'

loop_
_geom_angle_atom_site_label_1
_geom_angle_atom_site_label_2
_geom_angle_atom_site_label_3
_geom_angle
_geom_angle_site_symmetry_1
_geom_angle_site_symmetry_3
Cl2 Pd1 Cl2 180.000(1) 5_776 .
Cl2 Pd1 Cl1 90.04(2) 5_776 .
Cl2 Pd1 Cl1 89.96(2) . .
Cl2 Pd1 Cl1 89.96(2) 5_776 5_776
Cl2 Pd1 Cl1 90.04(2) . 5_776
Cl1 Pd1 Cl1 180.0 . 5_776
C1 N1 C2 108.4(2) . .
C1 N1 C7 126.2(2) . .
C2 N1 C7 125.2(2) . .
C1 N2 C3 108.7(2) . .
C1 N2 C11 126.5(2) . .
C3 N2 C11 124.8(2) . .
N2 C1 N1 108.5(2) . .
N2 C1 H1 125.7 . .
N1 C1 H1 125.7 . .
N2 C11 H11A 109.5 . .
N2 C11 H11B 109.5 . .
H11A C11 H11B 109.5 . .
N2 C11 H11C 109.5 . .
H11A C11 H11C 109.5 . .
H11B C11 H11C 109.5 . .
C7 C6 C5 113.3(2) . .
C7 C6 H6A 108.9 . .
C5 C6 H6A 108.9 . .
C7 C6 H6B 108.9 . .
C5 C6 H6B 108.9 . .
H6A C6 H6B 107.7 . .
N3 C4 C5 178.9(3) . .
N1 C7 C6 109.7(2) . .
N1 C7 H7A 109.7 . .
C6 C7 H7A 109.7 . .
N1 C7 H7B 109.7 . .
C6 C7 H7B 109.7 . .
H7A C7 H7B 108.2 . .
C4 C5 C6 114.4(2) . .
C4 C5 H5A 108.7 . .
C6 C5 H5A 108.7 . .
C4 C5 H5B 108.7 . .
C6 C5 H5B 108.7 . .
H5A C5 H5B 107.6 . .
C3 C2 N1 107.4(2) . .
C3 C2 H2 126.3 . .
N1 C2 H2 126.3 . .
C2 C3 N2 106.9(2) . .
C2 C3 H3 126.5 . .
N2 C3 H3 126.5 . .

loop_
_geom_bond_atom_site_label_1
_geom_bond_atom_site_label_2
_geom_bond_distance
_geom_bond_site_symmetry_2
Pd1 Cl2 2.3113(6) 5_776
Pd1 Cl2 2.3113(6) .
Pd1 Cl1 2.3147(6) .
Pd1 Cl1 2.3147(6) 5_776
N1 C1 1.335(3) .
N1 C2 1.384(3) .
N1 C7 1.473(3) .
N2 C1 1.333(3) .
N2 C3 1.385(3) .
N2 C11 1.471(3) .
C1 H1 0.9500 .
C11 H11A 0.9800 .
C11 H11B 0.9800 .
C11 H11C 0.9800 .
C6 C7 1.515(3) .
C6 C5 1.528(4) .
C6 H6A 0.9900 .
C6 H6B 0.9900 .
C4 N3 1.141(3) .
C4 C5 1.463(4) .
C7 H7A 0.9900 .
C7 H7B 0.9900 .
C5 H5A 0.9900 .
C5 H5B 0.9900 .
C2 C3 1.349(4) .
C2 H2 0.9500 .
C3 H3 0.9500 .

loop_
_geom_torsion_atom_site_label_1
_geom_torsion_atom_site_label_2
_geom_torsion_atom_site_label_3
_geom_torsion_atom_site_label_4
_geom_torsion
C3 N2 C1 N1 0.3(3)
C11 N2 C1 N1 177.6(2)
C2 N1 C1 N2 -0.4(3)
C7 N1 C1 N2 -175.7(2)
C1 N1 C7 C6 102.0(3)
C2 N1 C7 C6 -72.5(3)
C5 C6 C7 N1 173.9(2)
N3 C4 C5 C6 157(18)
C7 C6 C5 C4 65.5(3)
C1 N1 C2 C3 0.4(3)
C7 N1 C2 C3 175.7(2)
N1 C2 C3 N2 -0.2(3)
C1 N2 C3 C2 -0.1(3)
C11 N2 C3 C2 -177.5(2)
